data_9003627
loop_
_publ_author_name
'Locock, A. J.'
'Burns, P. C.'
'Flynn, T. M.'

_publ_section_title
;The role of water in the structures of synthetic hallimondite,
 Pb2[(UO2)(AsO4)2](H2O)n and synthetic parsonsite, Pb2[(UO2)(PO4)2](H2O)n, 0 <
 n < 0.5
;
_journal_name_full 'American Mineralogist'
_journal_page_first 240
_journal_page_last 246
_journal_paper_doi 10.2138/am.2005.1705
_journal_volume 90
_journal_year 2005
_chemical_formula_sum 'As2 H2 O10.29 Pb2 U'
_chemical_name_mineral Hallimondite
_space_group_IT_number 2
_symmetry_space_group_name_Hall '-P 1'
_symmetry_space_group_name_H-M 'P -1'
_cell_angle_alpha 101.178
_cell_angle_beta 95.711
_cell_angle_gamma 86.651
_cell_formula_units_Z 2
_cell_length_a 7.1153
_cell_length_b 10.4780
_cell_length_c 6.8571
_cell_volume 498.637
_database_code_amcsd 0003720
_exptl_crystal_density_diffrn 6.453
_cod_original_formula_sum 'U Pb2 As2 O10.29 H2'
_cod_database_code 9003627

loop_
_space_group_symop_operation_xyz
x,y,z
-x,-y,-z

loop_
_atom_site_aniso_label
_atom_site_aniso_U_11
_atom_site_aniso_U_22
_atom_site_aniso_U_33
_atom_site_aniso_U_12
_atom_site_aniso_U_13
_atom_site_aniso_U_23
U1 0.01600 0.00700 0.00800 0.00100 0.00300 0.00100
Pb1 0.01800 0.01900 0.01200 -0.00100 0.00300 0.00200
Pb2 0.02100 0.01200 0.02200 0.00100 0.00600 0.00000
As1 0.01300 0.00700 0.00700 0.00000 0.00200 0.00000
As2 0.01100 0.00900 0.00900 0.00100 0.00100 0.00200
O1 0.01200 0.02200 0.01800 -0.00500 -0.00200 0.00000
O2 0.01300 0.01900 0.01300 0.00000 0.00500 0.00700
O3 0.01900 0.02500 0.01900 -0.00400 0.00200 0.00500
O4 0.02200 0.01500 0.00700 0.00300 0.00000 0.00200
O5 0.03400 0.01100 0.01300 0.00600 -0.00100 0.00400
O6 0.01400 0.01700 0.01700 -0.00400 0.00200 -0.00300
O7 0.04000 0.00900 0.00800 0.00800 0.00200 0.00100
O8 0.02200 0.02200 0.02100 -0.00900 0.00500 0.00200
O9 0.02200 0.02300 0.01300 -0.00200 0.00400 0.00500
O10 0.02900 0.01400 0.01900 0.00900 0.00900 0.00200

loop_
_atom_site_label
_atom_site_fract_x
_atom_site_fract_y
_atom_site_fract_z
_atom_site_occupancy
_atom_site_U_iso_or_equiv
_atom_site_type_symbol
_atom_site_attached_hydrogens
U1 0.61860 0.84000 0.09880 1.00000 0.01000 U 0
Pb1 0.30900 0.54160 0.27850 1.00000 0.01600 Pb 0
Pb2 0.04510 0.77760 0.71700 1.00000 0.01800 Pb 0
As1 0.53650 0.81670 0.62060 1.00000 0.00900 As 0
As2 0.82380 0.54940 0.27630 1.00000 0.01000 As 0
O1 0.00220 0.63400 0.41550 1.00000 0.01800 O 0
O2 0.34860 0.47380 0.58510 1.00000 0.01400 O 0
O3 0.38590 0.78400 0.07310 1.00000 0.02100 O 0
O4 0.68110 0.72880 0.76230 1.00000 0.01500 O 0
O5 0.71490 0.62980 0.10570 1.00000 0.02000 O 0
O6 0.33230 0.74770 0.53460 1.00000 0.01700 O 0
O7 0.50180 0.05400 0.19270 1.00000 0.01900 O 0
O8 0.85040 0.89780 0.11440 1.00000 0.02100 O 0
O9 0.65240 0.85620 0.44290 1.00000 0.01900 O 0
O10 0.92300 0.40990 0.15820 1.00000 0.02100 O 0
Wat11 0.05000 0.97200 0.47400 0.29000 0.07300 O 2

loop_
_cod_changelog_entry_id
_cod_changelog_entry_author
_cod_changelog_entry_date
_cod_changelog_entry_text
1
;cod-tools version 3.8.0
Id: cif_guess_AMCSD_atom_types 9581 2023-05-17 12:35:41Z saulius
;
2023-05-18T11:37:35+03:00
;Derived atom types and hydrogen counts
from atom names that follow the AMCSD naming convention
(Wat == water, O-H == hydroxyl).
;

loop_
_cod_related_entry_id
_cod_related_entry_database
_cod_related_entry_code
1 AMCSD 0003720
